data_7129601
loop_
_publ_author_name
'Oyamada, Yusuke'
'Inaba, Kazuto'
'Sasamori, Takahiro'
'Nakamura, Shuichi'

_publ_section_title
;
 Enantioselective reaction of N-cyano imines: decarboxylative Mannich-type
 reaction with malonic acid half thioesters
;
_journal_name_full 'Chemical Communications'
_journal_paper_doi 10.1039/D1CC07191B
_journal_year 2022
_chemical_absolute_configuration ad
_chemical_formula_moiety 'C16 H13 Br N2 O S'
_chemical_formula_sum 'C16 H13 Br N2 O S'
_chemical_formula_weight 361.25
_space_group_crystal_system monoclinic
_space_group_IT_number 4
_space_group_name_Hall 'P 2yb'
_space_group_name_H-M_alt 'P 1 21 1'
_atom_sites_solution_hydrogens mixed
_audit_creation_method SHELXL-2018/1
_audit_update_record
;
2021-01-08 deposited with the CCDC.	2022-01-18 downloaded from the CCDC.
;
_cell_angle_alpha 90
_cell_angle_beta 105.943(2)
_cell_angle_gamma 90
_cell_formula_units_Z 4
_cell_length_a 11.1214(2)
_cell_length_b 7.30260(10)
_cell_length_c 19.6104(4)
_cell_measurement_reflns_used 24339
_cell_measurement_temperature 113(2)
_cell_measurement_theta_max 30.7980
_cell_measurement_theta_min 2.1690
_cell_volume 1531.40(5)
_computing_cell_refinement CrysAlisPro
_computing_data_collection CrystalClear
_computing_data_reduction CrysAlisPro
_computing_molecular_graphics 'Yadokari-XG 2011 (Wakita Nemoto et al., 2011)'
_computing_publication_material 'Yadokari-XG 2011 (Wakita,Nemoto et al., 2011)'
_computing_structure_refinement 'SHELXL-2018/1 (Sheldrick, 2018)'
_computing_structure_solution 'SHELXT-2018/1 (Sheldrick, 2018)'
_diffrn_ambient_temperature 113(2)
_diffrn_detector_area_resol_mean 28.5714
_diffrn_measured_fraction_theta_full 0.998
_diffrn_measured_fraction_theta_max 0.967
_diffrn_measurement_device_type 'Rigaku VariMax Saturn'
_diffrn_measurement_method \w
_diffrn_radiation_type MoK\a
_diffrn_radiation_wavelength 0.71073
_diffrn_reflns_av_R_equivalents 0.0331
_diffrn_reflns_av_unetI/netI 0.0258
_diffrn_reflns_Laue_measured_fraction_full 0.998
_diffrn_reflns_Laue_measured_fraction_max 0.967
_diffrn_reflns_limit_h_max 15
_diffrn_reflns_limit_h_min -15
_diffrn_reflns_limit_k_max 10
_diffrn_reflns_limit_k_min -10
_diffrn_reflns_limit_l_max 27
_diffrn_reflns_limit_l_min -27
_diffrn_reflns_number 35795
_diffrn_reflns_point_group_measured_fraction_full 0.998
_diffrn_reflns_point_group_measured_fraction_max 0.943
_diffrn_reflns_theta_full 25.242
_diffrn_reflns_theta_max 30.621
_diffrn_reflns_theta_min 2.434
_diffrn_source 'rotating-anode X-ray tube'
_exptl_absorpt_coefficient_mu 2.820
_exptl_absorpt_correction_T_max 0.827
_exptl_absorpt_correction_T_min 0.766
_exptl_absorpt_correction_type multi-scan
_exptl_absorpt_process_details
;
CrysAlisPro 1.171.39.46 (Rigaku Oxford Diffraction, 2018)
Empirical absorption correction using spherical harmonics,
 implemented in SCALE3 ABSPACK scaling algorithm.
;
_exptl_crystal_colour colorless
_exptl_crystal_density_diffrn 1.567
_exptl_crystal_description prism
_exptl_crystal_F_000 728
_exptl_crystal_size_max 0.100
_exptl_crystal_size_mid 0.080
_exptl_crystal_size_min 0.070
_refine_diff_density_max 0.880
_refine_diff_density_min -0.416
_refine_diff_density_rms 0.082
_refine_ls_abs_structure_details
;
 Flack x determined using 3216 quotients [(I+)-(I-)]/[(I+)+(I-)]
 (Parsons, Flack and Wagner, Acta Cryst. B69 (2013) 249-259).
;
_refine_ls_abs_structure_Flack -0.010(4)
_refine_ls_extinction_method none
_refine_ls_goodness_of_fit_ref 1.040
_refine_ls_hydrogen_treatment mixed
_refine_ls_matrix_type full
_refine_ls_number_parameters 475
_refine_ls_number_reflns 8896
_refine_ls_number_restraints 1
_refine_ls_restrained_S_all 1.040
_refine_ls_R_factor_all 0.0422
_refine_ls_R_factor_gt 0.0357
_refine_ls_shift/su_max 0.001
_refine_ls_shift/su_mean 0.000
_refine_ls_structure_factor_coef Fsqd
_refine_ls_weighting_details 'w=1/[\s^2^(Fo^2^)+(0.0485P)^2^+0.3389P] where P=(Fo^2^+2Fc^2^)/3'
_refine_ls_weighting_scheme calc
_refine_ls_wR_factor_gt 0.0836
_refine_ls_wR_factor_ref 0.0871
_reflns_Friedel_coverage 0.821
_reflns_Friedel_fraction_full 0.998
_reflns_Friedel_fraction_max 0.915
_reflns_number_gt 7979
_reflns_number_total 8896
_reflns_threshold_expression 'I > 2\s(I)'
_cod_data_source_file d1cc07191b2.cif
_cod_data_source_block DCM1b
_cod_original_sg_symbol_H-M 'P 21'
_cod_database_code 7129601
_shelx_shelxl_version_number 2018/1
_shelx_space_group_comment
;
The symmetry employed for this shelxl refinement is uniquely defined
by the following loop, which should always be used as a source of
symmetry information in preference to the above space-group names.
They are only intended as comments.
;
_shelx_estimated_absorpt_t_min 0.766
_shelx_estimated_absorpt_t_max 0.827
_oxdiff_exptl_absorpt_empirical_full_min 0.748
_oxdiff_exptl_absorpt_empirical_full_max 1.282
_oxdiff_exptl_absorpt_empirical_details
;
Empirical correction (ABSPACK) includes:
- Absorption correction using spherical harmonics
- Frame scaling
- Detector area scaling
;

loop_
_space_group_symop_operation_xyz
'x, y, z'
'-x, y+1/2, -z'

loop_
_atom_site_label
_atom_site_type_symbol
_atom_site_fract_x
_atom_site_fract_y
_atom_site_fract_z
_atom_site_U_iso_or_equiv
_atom_site_adp_type
_atom_site_occupancy
_atom_site_site_symmetry_order
_atom_site_calc_flag
_atom_site_refinement_flags_posn
_atom_site_refinement_flags_adp
_atom_site_refinement_flags_occupancy
_atom_site_disorder_assembly
_atom_site_disorder_group
C1 C 0.3221(3) 0.8210(5) 0.79308(19) 0.0312(7) Uani 1 1 d . . . . .
H1 H 0.243(3) 0.773(5) 0.7725(17) 0.016(8) Uiso 1 1 d . . . . .
C2 C 0.3405(3) 0.8131(5) 0.87242(17) 0.0271(6) Uani 1 1 d . . . . .
C3 C 0.2528(3) 0.7225(5) 0.89921(19) 0.0300(7) Uani 1 1 d . . . . .
H2 H 0.181(4) 0.671(7) 0.867(2) 0.033(10) Uiso 1 1 d . . . . .
C4 C 0.2681(3) 0.7127(5) 0.97199(19) 0.0298(7) Uani 1 1 d . . . . .
H3 H 0.213(4) 0.631(7) 0.989(2) 0.037(11) Uiso 1 1 d . . . . .
C5 C 0.3702(3) 0.7948(6) 1.01888(18) 0.0286(6) Uani 1 1 d . . . . .
H4 H 0.380(3) 0.773(7) 1.070(2) 0.034(11) Uiso 1 1 d . . . . .
C6 C 0.4584(3) 0.8851(5) 0.9924(2) 0.0287(7) Uani 1 1 d . . . . .
H5 H 0.529(3) 0.929(5) 1.0210(18) 0.018(9) Uiso 1 1 d . . . . .
C7 C 0.4434(3) 0.8933(5) 0.91996(19) 0.0293(7) Uani 1 1 d . . . . .
H6 H 0.502(4) 0.953(7) 0.903(2) 0.039(12) Uiso 1 1 d . . . . .
N1 N 0.4297(3) 0.7344(4) 0.77483(16) 0.0334(6) Uani 1 1 d . . . . .
H7 H 0.473834 0.793717 0.750944 0.040 Uiso 1 1 calc R U . . .
C8 C 0.4565(4) 0.5618(5) 0.7964(2) 0.0378(8) Uani 1 1 d . . . . .
N2 N 0.4824(4) 0.4160(5) 0.8166(2) 0.0531(9) Uani 1 1 d . . . . .
C9 C 0.3113(5) 1.0192(5) 0.7669(2) 0.0374(8) Uani 1 1 d . . . . .
H8 H 0.254(4) 1.088(7) 0.783(2) 0.041(12) Uiso 1 1 d . . . . .
H9 H 0.380(4) 1.072(7) 0.783(2) 0.039(12) Uiso 1 1 d . . . . .
C10 C 0.2692(4) 1.0340(5) 0.6867(2) 0.0350(8) Uani 1 1 d . . . . .
O1 O 0.2936(3) 0.9242(5) 0.64729(15) 0.0531(9) Uani 1 1 d . . . . .
S1 S 0.17921(13) 1.23359(15) 0.65774(6) 0.0491(3) Uani 1 1 d . . . . .
C11 C 0.1449(3) 1.2130(6) 0.56449(19) 0.0333(7) Uani 1 1 d . . . . .
C12 C 0.0260(4) 1.1519(5) 0.5263(2) 0.0356(8) Uani 1 1 d . . . . .
H10 H -0.030(4) 1.115(7) 0.551(2) 0.041(12) Uiso 1 1 d . . . . .
C13 C -0.0074(3) 1.1498(5) 0.4532(2) 0.0326(8) Uani 1 1 d . . . . .
H11 H -0.084(4) 1.119(6) 0.4285(19) 0.026(10) Uiso 1 1 d . . . . .
C14 C 0.0795(3) 1.2057(6) 0.41821(18) 0.0289(7) Uani 1 1 d . . . . .
C15 C 0.1986(3) 1.2630(5) 0.4549(2) 0.0324(8) Uani 1 1 d . . . . .
H12 H 0.256(4) 1.292(7) 0.427(2) 0.034(10) Uiso 1 1 d . . . . .
C16 C 0.2306(3) 1.2684(6) 0.52837(19) 0.0330(8) Uani 1 1 d . . . . .
H13 H 0.316(4) 1.308(8) 0.553(2) 0.045(12) Uiso 1 1 d . . . . .
Br1 Br 0.03418(3) 1.19659(5) 0.31754(2) 0.03968(11) Uani 1 1 d . . . . .
C17 C 0.6567(3) 0.1735(5) 0.70110(18) 0.0300(7) Uani 1 1 d . . . . .
H14 H 0.576(4) 0.150(6) 0.711(2) 0.038(11) Uiso 1 1 d . . . . .
C18 C 0.6467(3) 0.1846(5) 0.62227(16) 0.0258(6) Uani 1 1 d . . . . .
C19 C 0.7362(3) 0.2767(5) 0.59753(18) 0.0285(7) Uani 1 1 d . . . . .
H15 H 0.797(4) 0.334(7) 0.624(2) 0.040(12) Uiso 1 1 d . . . . .
C20 C 0.7256(3) 0.2829(6) 0.52538(17) 0.0282(6) Uani 1 1 d . . . . .
H16 H 0.780(4) 0.343(6) 0.506(2) 0.031(10) Uiso 1 1 d . . . . .
C21 C 0.6270(3) 0.1934(6) 0.47793(18) 0.0273(6) Uani 1 1 d . . . . .
H17 H 0.619(3) 0.190(6) 0.433(2) 0.026(9) Uiso 1 1 d . . . . .
C22 C 0.5392(3) 0.0991(5) 0.50244(19) 0.0275(7) Uani 1 1 d . . . . .
H18 H 0.468(3) 0.021(5) 0.4702(17) 0.015(8) Uiso 1 1 d . . . . .
C23 C 0.5491(3) 0.0950(5) 0.57482(18) 0.0268(7) Uani 1 1 d . . . . .
H19 H 0.486(4) 0.026(6) 0.5955(19) 0.030(10) Uiso 1 1 d . . . . .
N3 N 0.6956(3) 0.3520(4) 0.73568(16) 0.0377(7) Uani 1 1 d . . . . .
H20 H 0.755785 0.359485 0.775527 0.045 Uiso 1 1 calc R U . . .
C24 C 0.6363(4) 0.5012(5) 0.70440(19) 0.0347(7) Uani 1 1 d . . . . .
N4 N 0.5899(3) 0.6333(4) 0.67707(16) 0.0385(7) Uani 1 1 d . . . . .
C25 C 0.7491(4) 0.0263(5) 0.73559(19) 0.0335(7) Uani 1 1 d . . . . .
H21 H 0.829(4) 0.043(7) 0.726(2) 0.045(12) Uiso 1 1 d . . . . .
H22 H 0.720(4) -0.082(7) 0.709(2) 0.040(12) Uiso 1 1 d . . . . .
C26 C 0.7648(3) -0.0023(5) 0.81412(18) 0.0312(7) Uani 1 1 d . . . . .
O2 O 0.7420(3) 0.1095(4) 0.85361(14) 0.0450(7) Uani 1 1 d . . . . .
S2 S 0.82959(11) -0.22215(15) 0.84224(5) 0.0406(2) Uani 1 1 d . . . . .
C27 C 0.8580(3) -0.2065(6) 0.93581(17) 0.0292(6) Uani 1 1 d . . . . .
C28 C 0.7699(3) -0.2739(5) 0.96789(19) 0.0312(8) Uani 1 1 d . . . . .
H23 H 0.701(4) -0.316(8) 0.941(2) 0.041(11) Uiso 1 1 d . . . . .
C29 C 0.7957(3) -0.2747(5) 1.04136(19) 0.0293(7) Uani 1 1 d . . . . .
H24 H 0.737(4) -0.326(7) 1.067(2) 0.032(10) Uiso 1 1 d . . . . .
C30 C 0.9105(3) -0.2071(6) 1.08105(16) 0.0280(6) Uani 1 1 d . . . . .
C31 C 0.9991(3) -0.1419(5) 1.0501(2) 0.0306(7) Uani 1 1 d . . . . .
H25 H 1.079(4) -0.105(7) 1.076(2) 0.036(11) Uiso 1 1 d . . . . .
C32 C 0.9721(3) -0.1406(5) 0.9763(2) 0.0318(7) Uani 1 1 d . . . . .
H26 H 1.029(4) -0.103(6) 0.955(2) 0.030(10) Uiso 1 1 d . . . . .
Br2 Br 0.94832(4) -0.20521(5) 1.18160(2) 0.03959(11) Uani 1 1 d . . . . .

loop_
_atom_site_aniso_label
_atom_site_aniso_U_11
_atom_site_aniso_U_22
_atom_site_aniso_U_33
_atom_site_aniso_U_23
_atom_site_aniso_U_13
_atom_site_aniso_U_12
C1 0.0350(16) 0.0319(19) 0.0261(17) 0.0031(14) 0.0072(13) 0.0042(14)
C2 0.0308(14) 0.0233(16) 0.0267(16) 0.0023(14) 0.0068(11) 0.0033(13)
C3 0.0307(14) 0.0266(17) 0.0307(18) 0.0009(14) 0.0049(12) -0.0002(13)
C4 0.0316(14) 0.0251(16) 0.0349(19) 0.0052(15) 0.0127(13) 0.0026(14)
C5 0.0353(14) 0.0256(15) 0.0270(16) 0.0034(15) 0.0117(12) 0.0062(15)
C6 0.0298(15) 0.0268(17) 0.0291(18) -0.0004(14) 0.0076(13) 0.0004(13)
C7 0.0329(16) 0.0288(17) 0.0278(18) 0.0001(15) 0.0111(13) -0.0027(13)
N1 0.0447(15) 0.0288(14) 0.0287(15) 0.0018(11) 0.0134(12) 0.0082(11)
C8 0.049(2) 0.0364(18) 0.0283(18) 0.0004(15) 0.0102(15) 0.0086(16)
N2 0.071(2) 0.0403(19) 0.049(2) 0.0128(16) 0.0179(18) 0.0213(18)
C9 0.057(2) 0.0275(17) 0.0299(19) 0.0037(14) 0.0158(17) 0.0117(17)
C10 0.049(2) 0.0300(18) 0.0292(18) 0.0074(14) 0.0156(15) 0.0123(15)
O1 0.087(2) 0.0472(17) 0.0276(14) 0.0081(13) 0.0206(14) 0.0378(17)
S1 0.0806(7) 0.0373(6) 0.0304(5) 0.0063(4) 0.0171(5) 0.0281(5)
C11 0.0473(18) 0.0261(17) 0.0276(18) 0.0063(16) 0.0120(14) 0.0106(16)
C12 0.0443(18) 0.0256(18) 0.043(2) 0.0102(15) 0.0221(16) 0.0067(14)
C13 0.0326(16) 0.0238(17) 0.043(2) 0.0037(14) 0.0121(15) -0.0005(12)
C14 0.0328(14) 0.0236(16) 0.0284(17) 0.0044(15) 0.0053(12) 0.0009(14)
C15 0.0320(15) 0.0313(19) 0.0334(18) 0.0059(15) 0.0083(13) -0.0008(13)
C16 0.0359(16) 0.0254(18) 0.0350(19) 0.0044(15) 0.0054(13) 0.0023(14)
Br1 0.04007(18) 0.0462(2) 0.0291(2) 0.00224(17) 0.00334(14) -0.00032(16)
C17 0.0420(17) 0.0255(17) 0.0209(16) -0.0008(13) 0.0058(13) 0.0001(14)
C18 0.0355(14) 0.0220(14) 0.0191(14) 0.0018(13) 0.0061(11) 0.0051(14)
C19 0.0295(14) 0.0252(16) 0.0279(16) -0.0026(15) 0.0029(12) -0.0011(13)
C20 0.0311(14) 0.0248(15) 0.0300(17) 0.0025(16) 0.0107(12) 0.0016(14)
C21 0.0336(14) 0.0260(15) 0.0220(16) -0.0003(15) 0.0072(11) 0.0042(15)
C22 0.0314(15) 0.0266(17) 0.0228(16) -0.0007(13) 0.0047(12) -0.0004(12)
C23 0.0313(15) 0.0231(16) 0.0259(17) 0.0022(13) 0.0081(13) -0.0006(12)
N3 0.0501(18) 0.0289(14) 0.0269(15) -0.0043(12) -0.0013(13) 0.0095(13)
C24 0.049(2) 0.0302(16) 0.0242(16) -0.0033(13) 0.0085(15) 0.0080(15)
N4 0.0533(18) 0.0326(15) 0.0260(15) -0.0006(12) 0.0048(13) 0.0095(13)
C25 0.051(2) 0.0257(16) 0.0232(16) -0.0011(13) 0.0087(15) 0.0042(15)
C26 0.0433(18) 0.0274(16) 0.0227(16) 0.0026(13) 0.0089(14) 0.0066(14)
O2 0.0685(19) 0.0390(15) 0.0274(14) 0.0018(12) 0.0130(13) 0.0241(14)
S2 0.0717(6) 0.0263(4) 0.0237(4) 0.0024(4) 0.0128(4) 0.0138(5)
C27 0.0434(16) 0.0221(14) 0.0225(15) 0.0029(15) 0.0096(12) 0.0064(15)
C28 0.0342(16) 0.0285(19) 0.0270(17) 0.0012(14) 0.0017(13) -0.0005(13)
C29 0.0307(14) 0.0278(18) 0.0284(17) 0.0045(13) 0.0066(12) -0.0002(12)
C30 0.0344(14) 0.0255(15) 0.0230(15) 0.0011(16) 0.0058(11) 0.0023(15)
C31 0.0303(16) 0.0254(16) 0.0346(19) 0.0023(14) 0.0063(13) -0.0016(12)
C32 0.0362(17) 0.0265(17) 0.036(2) 0.0045(15) 0.0161(15) 0.0021(13)
Br2 0.04430(19) 0.0481(2) 0.02340(18) 0.00305(17) 0.00436(13) 0.00161(17)

loop_
_atom_type_symbol
_atom_type_description
_atom_type_scat_dispersion_real
_atom_type_scat_dispersion_imag
_atom_type_scat_source
C C 0.0033 0.0016 'International Tables Vol C Tables 4.2.6.8 and 6.1.1.4'
H H 0.0000 0.0000 'International Tables Vol C Tables 4.2.6.8 and 6.1.1.4'
N N 0.0061 0.0033 'International Tables Vol C Tables 4.2.6.8 and 6.1.1.4'
O O 0.0106 0.0060 'International Tables Vol C Tables 4.2.6.8 and 6.1.1.4'
S S 0.1246 0.1234 'International Tables Vol C Tables 4.2.6.8 and 6.1.1.4'
Br Br -0.2901 2.4595 'International Tables Vol C Tables 4.2.6.8 and 6.1.1.4'

loop_
_geom_angle_atom_site_label_1
_geom_angle_atom_site_label_2
_geom_angle_atom_site_label_3
_geom_angle
_geom_angle_site_symmetry_1
_geom_angle_site_symmetry_3
_geom_angle_publ_flag
N1 C1 C2 110.0(3) . . ?
N1 C1 C9 108.5(3) . . ?
C2 C1 C9 110.9(3) . . ?
N1 C1 H1 118(2) . . ?
C2 C1 H1 106(2) . . ?
C9 C1 H1 103(2) . . ?
C7 C2 C3 118.6(3) . . ?
C7 C2 C1 121.8(3) . . ?
C3 C2 C1 119.6(3) . . ?
C4 C3 C2 120.6(3) . . ?
C4 C3 H2 120(2) . . ?
C2 C3 H2 119(2) . . ?
C5 C4 C3 120.3(3) . . ?
C5 C4 H3 121(2) . . ?
C3 C4 H3 118(2) . . ?
C4 C5 C6 119.3(3) . . ?
C4 C5 H4 117(3) . . ?
C6 C5 H4 124(2) . . ?
C7 C6 C5 120.2(3) . . ?
C7 C6 H5 118(2) . . ?
C5 C6 H5 122(2) . . ?
C6 C7 C2 120.9(3) . . ?
C6 C7 H6 120(3) . . ?
C2 C7 H6 119(3) . . ?
C8 N1 C1 116.8(3) . . ?
C8 N1 H7 121.6 . . ?
C1 N1 H7 121.6 . . ?
N2 C8 N1 177.8(5) . . ?
C10 C9 C1 112.9(3) . . ?
C10 C9 H8 106(3) . . ?
C1 C9 H8 113(3) . . ?
C10 C9 H9 110(3) . . ?
C1 C9 H9 109(3) . . ?
H8 C9 H9 105(4) . . ?
O1 C10 C9 124.2(3) . . ?
O1 C10 S1 123.6(3) . . ?
C9 C10 S1 112.1(3) . . ?
C11 S1 C10 101.74(18) . . ?
C16 C11 C12 119.8(3) . . ?
C16 C11 S1 121.1(3) . . ?
C12 C11 S1 118.9(3) . . ?
C13 C12 C11 120.3(3) . . ?
C13 C12 H10 120(3) . . ?
C11 C12 H10 119(3) . . ?
C12 C13 C14 118.9(3) . . ?
C12 C13 H11 121(2) . . ?
C14 C13 H11 120(2) . . ?
C15 C14 C13 121.7(3) . . ?
C15 C14 Br1 119.5(3) . . ?
C13 C14 Br1 118.7(3) . . ?
C16 C15 C14 119.0(3) . . ?
C16 C15 H12 124(2) . . ?
C14 C15 H12 117(2) . . ?
C15 C16 C11 120.2(3) . . ?
C15 C16 H13 117(3) . . ?
C11 C16 H13 123(3) . . ?
N3 C17 C25 110.2(3) . . ?
N3 C17 C18 110.5(3) . . ?
C25 C17 C18 110.1(3) . . ?
N3 C17 H14 104(3) . . ?
C25 C17 H14 110(3) . . ?
C18 C17 H14 113(2) . . ?
C23 C18 C19 119.8(3) . . ?
C23 C18 C17 118.9(3) . . ?
C19 C18 C17 121.3(3) . . ?
C20 C19 C18 120.1(3) . . ?
C20 C19 H15 116(3) . . ?
C18 C19 H15 123(3) . . ?
C19 C20 C21 119.8(3) . . ?
C19 C20 H16 125(3) . . ?
C21 C20 H16 116(3) . . ?
C22 C21 C20 120.2(3) . . ?
C22 C21 H17 117(3) . . ?
C20 C21 H17 122(3) . . ?
C21 C22 C23 119.9(3) . . ?
C21 C22 H18 123.8(19) . . ?
C23 C22 H18 116.1(19) . . ?
C18 C23 C22 120.2(3) . . ?
C18 C23 H19 117(2) . . ?
C22 C23 H19 123(2) . . ?
C24 N3 C17 117.7(3) . . ?
C24 N3 H20 121.2 . . ?
C17 N3 H20 121.2 . . ?
N4 C24 N3 177.0(5) . . ?
C17 C25 C26 115.3(3) . . ?
C17 C25 H21 112(3) . . ?
C26 C25 H21 111(3) . . ?
C17 C25 H22 105(3) . . ?
C26 C25 H22 111(3) . . ?
H21 C25 H22 101(4) . . ?
O2 C26 C25 125.2(3) . . ?
O2 C26 S2 123.5(3) . . ?
C25 C26 S2 111.2(2) . . ?
C27 S2 C26 101.73(18) . . ?
C32 C27 C28 120.7(3) . . ?
C32 C27 S2 119.3(3) . . ?
C28 C27 S2 119.8(3) . . ?
C29 C28 C27 120.0(3) . . ?
C29 C28 H23 123(3) . . ?
C27 C28 H23 117(3) . . ?
C28 C29 C30 118.4(3) . . ?
C28 C29 H24 123(2) . . ?
C30 C29 H24 119(2) . . ?
C31 C30 C29 122.3(3) . . ?
C31 C30 Br2 118.3(3) . . ?
C29 C30 Br2 119.4(3) . . ?
C30 C31 C32 118.9(3) . . ?
C30 C31 H25 123(3) . . ?
C32 C31 H25 118(3) . . ?
C27 C32 C31 119.7(3) . . ?
C27 C32 H26 119(3) . . ?
C31 C32 H26 121(3) . . ?

loop_
_geom_bond_atom_site_label_1
_geom_bond_atom_site_label_2
_geom_bond_distance
_geom_bond_site_symmetry_2
_geom_bond_publ_flag
C1 N1 1.481(5) . ?
C1 C2 1.514(5) . ?
C1 C9 1.530(5) . ?
C1 H1 0.93(3) . ?
C2 C7 1.391(5) . ?
C2 C3 1.395(5) . ?
C3 C4 1.392(5) . ?
C3 H2 0.95(4) . ?
C4 C5 1.386(5) . ?
C4 H3 0.97(5) . ?
C5 C6 1.396(5) . ?
C5 H4 1.00(4) . ?
C6 C7 1.384(5) . ?
C6 H5 0.89(4) . ?
C7 H6 0.92(5) . ?
N1 C8 1.336(5) . ?
N1 H7 0.8800 . ?
C8 N2 1.145(5) . ?
C9 C10 1.517(5) . ?
C9 H8 0.93(5) . ?
C9 H9 0.84(5) . ?
C10 O1 1.195(5) . ?
C10 S1 1.771(4) . ?
S1 C11 1.769(4) . ?
C11 C16 1.395(5) . ?
C11 C12 1.401(6) . ?
C12 C13 1.379(5) . ?
C12 H10 0.92(4) . ?
C13 C14 1.391(5) . ?
C13 H11 0.89(4) . ?
C14 C15 1.387(5) . ?
C14 Br1 1.900(3) . ?
C15 C16 1.386(5) . ?
C15 H12 0.97(4) . ?
C16 H13 0.98(5) . ?
C17 N3 1.478(5) . ?
C17 C25 1.512(5) . ?
C17 C18 1.521(5) . ?
C17 H14 0.98(4) . ?
C18 C23 1.385(5) . ?
C18 C19 1.394(5) . ?
C19 C20 1.388(5) . ?
C19 H15 0.84(5) . ?
C20 C21 1.391(5) . ?
C20 H16 0.91(4) . ?
C21 C22 1.384(5) . ?
C21 H17 0.87(4) . ?
C22 C23 1.394(5) . ?
C22 H18 1.04(3) . ?
C23 H19 1.03(4) . ?
N3 C24 1.332(5) . ?
N3 H20 0.8800 . ?
C24 N4 1.154(5) . ?
C25 C26 1.516(5) . ?
C25 H21 0.96(5) . ?
C25 H22 0.95(5) . ?
C26 O2 1.200(4) . ?
C26 S2 1.784(4) . ?
S2 C27 1.778(3) . ?
C27 C32 1.386(5) . ?
C27 C28 1.391(5) . ?
C28 C29 1.390(5) . ?
C28 H23 0.86(4) . ?
C29 C30 1.390(5) . ?
C29 H24 0.99(4) . ?
C30 C31 1.377(5) . ?
C30 Br2 1.900(3) . ?
C31 C32 1.394(5) . ?
C31 H25 0.93(4) . ?
C32 H26 0.89(4) . ?

loop_
_geom_hbond_atom_site_label_D
_geom_hbond_atom_site_label_H
_geom_hbond_atom_site_label_A
_geom_hbond_distance_DH
_geom_hbond_distance_HA
_geom_hbond_distance_DA
_geom_hbond_angle_DHA
_geom_hbond_site_symmetry_A
_geom_hbond_publ_flag
N1 H7 N4 0.88 2.48 3.045(4) 122.2 . yes
C9 H8 Br2 0.93(5) 2.94(5) 3.874(4) 173(3) 2_667 yes
N3 H20 O2 0.88 2.41 2.845(4) 110.5 . yes
C25 H22 N4 0.95(5) 2.51(5) 3.401(5) 156(3) 1_545 yes

loop_
_geom_torsion_atom_site_label_1
_geom_torsion_atom_site_label_2
_geom_torsion_atom_site_label_3
_geom_torsion_atom_site_label_4
_geom_torsion
_geom_torsion_site_symmetry_1
_geom_torsion_site_symmetry_2
_geom_torsion_site_symmetry_3
_geom_torsion_site_symmetry_4
_geom_torsion_publ_flag
N1 C1 C2 C7 59.2(5) . . . . ?
C9 C1 C2 C7 -60.8(4) . . . . ?
N1 C1 C2 C3 -120.5(4) . . . . ?
C9 C1 C2 C3 119.5(4) . . . . ?
C7 C2 C3 C4 0.0(5) . . . . ?
C1 C2 C3 C4 179.7(3) . . . . ?
C2 C3 C4 C5 0.7(6) . . . . ?
C3 C4 C5 C6 -0.8(6) . . . . ?
C4 C5 C6 C7 0.3(6) . . . . ?
C5 C6 C7 C2 0.4(6) . . . . ?
C3 C2 C7 C6 -0.5(5) . . . . ?
C1 C2 C7 C6 179.8(3) . . . . ?
C2 C1 N1 C8 55.9(4) . . . . ?
C9 C1 N1 C8 177.4(3) . . . . ?
N1 C1 C9 C10 69.6(4) . . . . ?
C2 C1 C9 C10 -169.4(3) . . . . ?
C1 C9 C10 O1 -31.7(6) . . . . ?
C1 C9 C10 S1 148.2(3) . . . . ?
O1 C10 S1 C11 -0.1(5) . . . . ?
C9 C10 S1 C11 180.0(3) . . . . ?
C10 S1 C11 C16 -82.5(4) . . . . ?
C10 S1 C11 C12 102.0(3) . . . . ?
C16 C11 C12 C13 -1.3(6) . . . . ?
S1 C11 C12 C13 174.2(3) . . . . ?
C11 C12 C13 C14 1.3(5) . . . . ?
C12 C13 C14 C15 0.0(6) . . . . ?
C12 C13 C14 Br1 178.4(3) . . . . ?
C13 C14 C15 C16 -1.4(6) . . . . ?
Br1 C14 C15 C16 -179.7(3) . . . . ?
C14 C15 C16 C11 1.4(6) . . . . ?
C12 C11 C16 C15 0.0(6) . . . . ?
S1 C11 C16 C15 -175.5(3) . . . . ?
N3 C17 C18 C23 -140.5(3) . . . . ?
C25 C17 C18 C23 97.6(4) . . . . ?
N3 C17 C18 C19 42.1(5) . . . . ?
C25 C17 C18 C19 -79.8(4) . . . . ?
C23 C18 C19 C20 1.8(5) . . . . ?
C17 C18 C19 C20 179.2(3) . . . . ?
C18 C19 C20 C21 -1.5(6) . . . . ?
C19 C20 C21 C22 0.3(6) . . . . ?
C20 C21 C22 C23 0.5(6) . . . . ?
C19 C18 C23 C22 -1.0(5) . . . . ?
C17 C18 C23 C22 -178.4(3) . . . . ?
C21 C22 C23 C18 -0.1(5) . . . . ?
C25 C17 N3 C24 169.2(3) . . . . ?
C18 C17 N3 C24 47.3(4) . . . . ?
N3 C17 C25 C26 59.6(4) . . . . ?
C18 C17 C25 C26 -178.3(3) . . . . ?
C17 C25 C26 O2 -23.1(6) . . . . ?
C17 C25 C26 S2 159.7(3) . . . . ?
O2 C26 S2 C27 -5.0(4) . . . . ?
C25 C26 S2 C27 172.2(3) . . . . ?
C26 S2 C27 C32 -89.6(3) . . . . ?
C26 S2 C27 C28 95.6(3) . . . . ?
C32 C27 C28 C29 0.4(6) . . . . ?
S2 C27 C28 C29 175.1(3) . . . . ?
C27 C28 C29 C30 0.0(5) . . . . ?
C28 C29 C30 C31 -0.7(6) . . . . ?
C28 C29 C30 Br2 179.7(3) . . . . ?
C29 C30 C31 C32 1.1(6) . . . . ?
Br2 C30 C31 C32 -179.3(3) . . . . ?
C28 C27 C32 C31 0.0(6) . . . . ?
S2 C27 C32 C31 -174.8(3) . . . . ?
C30 C31 C32 C27 -0.7(5) . . . . ?
